data_7111452
loop_
_publ_author_name
'Pol\'a\<sek, Miloslav'
'Rudovsk\'y, Jakub'
'Hermann, Petr'
'Luke\<s, Ivan'
'Elst, Luce Vander'
'Muller, Robert N.'

_publ_section_title
;
 Lanthanide(iii) complexes of a pyridine N-oxide analogue of DOTA:
 exclusive M isomer formation induced by a six-membered chelate ring
;
_journal_issue 22
_journal_name_full 'Chemical Communications'
_journal_page_first 2602
_journal_page_last 2603
_journal_paper_doi 10.1039/b409996f
_journal_year 2004
_chemical_compound_source 'synthesized by the authors'
_chemical_formula_moiety 'C20 H28 Dy N5 O7, 3(H2O)'
_chemical_formula_sum 'C20 H34 Dy N5 O10'
_chemical_formula_weight 667.02
_chemical_name_systematic ?
_space_group_IT_number 2
_symmetry_cell_setting triclinic
_symmetry_space_group_name_Hall '-P 1'
_symmetry_space_group_name_H-M 'P -1'
_atom_sites_solution_hydrogens difmap
_atom_sites_solution_primary direct
_atom_sites_solution_secondary difmap
_audit_creation_method SHELXL-97
_cell_angle_alpha 82.0772(12)
_cell_angle_beta 86.8978(12)
_cell_angle_gamma 90.0588(10)
_cell_formula_units_Z 2
_cell_length_a 7.29510(10)
_cell_length_b 10.7100(2)
_cell_length_c 15.7375(3)
_cell_measurement_reflns_used 16569
_cell_measurement_temperature 150(2)
_cell_measurement_theta_max 27.5
_cell_measurement_theta_min 1
_cell_volume 1216.01(4)
_computing_cell_refinement 'COLLECT and DENZO'
_computing_data_collection 'COLLECT (Hooft, 1998) and DENZO (Otwinowski & Minor, 1997)'
_computing_data_reduction 'COLLECT and DENZO'
_computing_structure_refinement 'SHELXL-97 (Sheldrick, 1997)'
_computing_structure_solution 'SIR92 (Altomare et al., 1994)'
_diffrn_ambient_temperature 150(2)
_diffrn_detector_area_resol_mean 9.091
_diffrn_measured_fraction_theta_full 0.996
_diffrn_measured_fraction_theta_max 0.996
_diffrn_measurement_device_type 'Nonius KappaCCD area detector'
_diffrn_measurement_method '\f and \w scans to fill the Ewald sphere'
_diffrn_radiation_monochromator graphite
_diffrn_radiation_source 'fine-focus sealed tube'
_diffrn_radiation_type MoK\a
_diffrn_radiation_wavelength 0.71073
_diffrn_reflns_av_R_equivalents 0.0404
_diffrn_reflns_av_sigmaI/netI 0.0277
_diffrn_reflns_limit_h_max 9
_diffrn_reflns_limit_h_min -9
_diffrn_reflns_limit_k_max 13
_diffrn_reflns_limit_k_min -13
_diffrn_reflns_limit_l_max 20
_diffrn_reflns_limit_l_min -20
_diffrn_reflns_number 21215
_diffrn_reflns_theta_full 27.53
_diffrn_reflns_theta_max 27.53
_diffrn_reflns_theta_min 3.02
_diffrn_standards_number 0
_exptl_absorpt_coefficient_mu 3.137
_exptl_absorpt_correction_T_max 0.537
_exptl_absorpt_correction_T_min 0.246
_exptl_absorpt_correction_type integration
_exptl_absorpt_process_details
;
Gaussian integration (Coppens, 1970)
;
_exptl_crystal_colour colourless
_exptl_crystal_density_diffrn 1.822
_exptl_crystal_density_method 'not measured'
_exptl_crystal_description prism
_exptl_crystal_F_000 670
_exptl_crystal_size_max 0.42
_exptl_crystal_size_mid 0.4
_exptl_crystal_size_min 0.27
_refine_diff_density_max 0.635
_refine_diff_density_min -1.435
_refine_diff_density_rms 0.107
_refine_ls_extinction_method none
_refine_ls_goodness_of_fit_ref 1.088
_refine_ls_hydrogen_treatment refall
_refine_ls_matrix_type full
_refine_ls_number_parameters 471
_refine_ls_number_reflns 5585
_refine_ls_number_restraints 0
_refine_ls_restrained_S_all 1.088
_refine_ls_R_factor_all 0.0192
_refine_ls_R_factor_gt 0.0181
_refine_ls_shift/su_max 0.002
_refine_ls_shift/su_mean 0.000
_refine_ls_structure_factor_coef Fsqd
_refine_ls_weighting_details 'calc w==1/[\s^2^(Fo^2^)+(0.0182P)^2^+1.2995P] where P==(Fo^2^+2Fc^2^)/3'
_refine_ls_weighting_scheme calc
_refine_ls_wR_factor_gt 0.0460
_refine_ls_wR_factor_ref 0.0463
_reflns_number_gt 5478
_reflns_number_total 5585
_reflns_threshold_expression I>2\s(I)
_cod_data_source_file b409996fsup1.cif
_cod_data_source_block dypol
_cod_original_cell_volume 1216.03(4)
_cod_database_code 7111452

loop_
_symmetry_equiv_pos_as_xyz
'x, y, z'
'-x, -y, -z'

loop_
_atom_site_label
_atom_site_type_symbol
_atom_site_fract_x
_atom_site_fract_y
_atom_site_fract_z
_atom_site_U_iso_or_equiv
_atom_site_adp_type
_atom_site_occupancy
_atom_site_symmetry_multiplicity
_atom_site_calc_flag
_atom_site_refinement_flags
Dy1 Dy 0.463236(11) 0.153074(8) 0.699536(5) 0.01132(4) Uani 1 1 d .
N1 N 0.7622(2) 0.03662(16) 0.74499(12) 0.0152(3) Uani 1 1 d .
C2 C 0.7961(3) 0.0631(2) 0.83335(14) 0.0183(4) Uani 1 1 d .
H21 H 0.915(4) 0.042(3) 0.8465(18) 0.022(7) Uiso 1 1 d .
H22 H 0.716(3) 0.011(2) 0.8728(17) 0.015(6) Uiso 1 1 d .
C3 C 0.7665(3) 0.2003(2) 0.84371(15) 0.0185(4) Uani 1 1 d .
H31 H 0.802(4) 0.212(2) 0.8981(19) 0.020(7) Uiso 1 1 d .
H32 H 0.845(4) 0.253(3) 0.8072(18) 0.017(6) Uiso 1 1 d .
N4 N 0.5734(2) 0.24066(16) 0.83246(11) 0.0147(3) Uani 1 1 d .
C5 C 0.5627(3) 0.38072(19) 0.82046(14) 0.0163(4) Uani 1 1 d .
H51 H 0.635(4) 0.414(2) 0.8642(18) 0.018(6) Uiso 1 1 d .
H52 H 0.437(4) 0.403(2) 0.8305(17) 0.014(6) Uiso 1 1 d .
C6 C 0.6326(3) 0.4388(2) 0.73088(14) 0.0163(4) Uani 1 1 d .
H61 H 0.624(4) 0.530(3) 0.7242(18) 0.021(7) Uiso 1 1 d .
H62 H 0.759(3) 0.422(2) 0.7231(16) 0.012(6) Uiso 1 1 d .
N7 N 0.5327(2) 0.39156(16) 0.66190(11) 0.0142(3) Uani 1 1 d .
C8 C 0.6453(3) 0.4172(2) 0.57973(14) 0.0167(4) Uani 1 1 d .
H81 H 0.706(4) 0.503(3) 0.5722(18) 0.022(7) Uiso 1 1 d .
H82 H 0.569(3) 0.416(2) 0.5325(17) 0.014(6) Uiso 1 1 d .
C9 C 0.7945(3) 0.3202(2) 0.57428(14) 0.0173(4) Uani 1 1 d .
H91 H 0.869(4) 0.340(3) 0.5206(19) 0.023(7) Uiso 1 1 d .
H92 H 0.872(4) 0.322(2) 0.6210(19) 0.019(7) Uiso 1 1 d .
N10 N 0.7170(2) 0.19058(17) 0.57810(11) 0.0147(3) Uani 1 1 d .
C11 C 0.8682(3) 0.0982(2) 0.59220(15) 0.0179(4) Uani 1 1 d .
H111 H 0.970(4) 0.124(3) 0.557(2) 0.027(7) Uiso 1 1 d .
H112 H 0.825(4) 0.017(3) 0.5771(19) 0.023(7) Uiso 1 1 d .
C12 C 0.9200(3) 0.0832(2) 0.68497(15) 0.0177(4) Uani 1 1 d .
H121 H 1.022(4) 0.021(3) 0.6946(18) 0.020(7) Uiso 1 1 d .
H122 H 0.961(3) 0.159(2) 0.6989(14) 0.009(6) Uiso 1 1 d .
C20 C 0.7551(3) -0.1027(2) 0.74515(15) 0.0187(4) Uani 1 1 d .
H201 H 0.853(3) -0.141(2) 0.7759(17) 0.014(6) Uiso 1 1 d .
H202 H 0.771(4) -0.114(2) 0.6853(18) 0.017(6) Uiso 1 1 d .
C21 C 0.5805(3) -0.1692(2) 0.77826(15) 0.0190(4) Uani 1 1 d .
N22 N 0.4305(3) -0.14574(17) 0.73122(12) 0.0175(4) Uani 1 1 d .
O22N O 0.4343(2) -0.05018(14) 0.66650(10) 0.0180(3) Uani 1 1 d .
C23 C 0.2744(3) -0.2139(2) 0.74908(17) 0.0232(5) Uani 1 1 d .
H231 H 0.188(4) -0.192(3) 0.714(2) 0.032(8) Uiso 1 1 d .
C24 C 0.2597(4) -0.3058(2) 0.81931(18) 0.0296(6) Uani 1 1 d .
H241 H 0.156(4) -0.351(3) 0.828(2) 0.034(8) Uiso 1 1 d .
C25 C 0.4061(4) -0.3286(2) 0.87154(18) 0.0309(6) Uani 1 1 d .
H251 H 0.393(4) -0.383(3) 0.921(2) 0.039(9) Uiso 1 1 d .
C26 C 0.5676(4) -0.2609(2) 0.84966(17) 0.0254(5) Uani 1 1 d .
H261 H 0.662(4) -0.273(3) 0.874(2) 0.025(8) Uiso 1 1 d .
C30 C 0.4548(3) 0.1880(2) 0.90880(15) 0.0201(4) Uani 1 1 d .
H301 H 0.376(4) 0.246(3) 0.9218(19) 0.025(7) Uiso 1 1 d .
H302 H 0.521(4) 0.170(3) 0.957(2) 0.027(7) Uiso 1 1 d .
C31 C 0.3474(3) 0.0701(2) 0.89752(14) 0.0171(4) Uani 1 1 d .
O311 O 0.3524(2) 0.03583(14) 0.82348(10) 0.0183(3) Uani 1 1 d .
O312 O 0.2586(2) 0.01529(16) 0.96174(11) 0.0239(3) Uani 1 1 d .
C40 C 0.3527(3) 0.4547(2) 0.65275(16) 0.0188(4) Uani 1 1 d .
H401 H 0.306(4) 0.449(3) 0.590(2) 0.029(8) Uiso 1 1 d .
H402 H 0.361(4) 0.545(3) 0.6567(18) 0.023(7) Uiso 1 1 d .
C41 C 0.2027(3) 0.3904(2) 0.71433(15) 0.0186(4) Uani 1 1 d .
O411 O 0.2231(2) 0.27445(14) 0.74220(10) 0.0178(3) Uani 1 1 d .
O412 O 0.0663(2) 0.45389(16) 0.73150(15) 0.0369(5) Uani 1 1 d .
C50 C 0.6306(3) 0.1777(2) 0.49647(14) 0.0181(4) Uani 1 1 d .
H501 H 0.633(4) 0.086(3) 0.4894(18) 0.021(7) Uiso 1 1 d .
H502 H 0.693(4) 0.220(3) 0.452(2) 0.032(8) Uiso 1 1 d .
C51 C 0.4285(3) 0.2166(2) 0.49617(14) 0.0168(4) Uani 1 1 d .
O511 O 0.3389(2) 0.19964(15) 0.56913(10) 0.0193(3) Uani 1 1 d .
O512 O 0.3654(2) 0.25948(16) 0.42707(11) 0.0247(4) Uani 1 1 d .
O1W O 0.0110(3) 0.3085(2) 0.37044(15) 0.0313(4) Uani 1 1 d .
H1W1 H 0.004(4) 0.375(3) 0.347(2) 0.034(9) Uiso 1 1 d .
H1W2 H 0.110(6) 0.305(4) 0.387(3) 0.051(11) Uiso 1 1 d .
O2W O 0.0153(3) 0.17596(18) 1.03917(13) 0.0289(4) Uani 1 1 d .
H2W1 H 0.079(6) 0.135(4) 1.021(3) 0.053(12) Uiso 1 1 d .
H2W2 H -0.083(5) 0.129(3) 1.051(2) 0.039(9) Uiso 1 1 d .
O3WA O 0.0789(6) 0.4085(4) 0.9305(3) 0.0347(10) Uani 0.45 1 d P
O3WB O 0.1589(7) 0.4182(5) 0.9994(4) 0.0463(12) Uani 0.45 1 d P
O3WC O -0.093(2) 0.5097(16) 0.8753(11) 0.023(3) Uani 0.10 1 d P

loop_
_atom_site_aniso_label
_atom_site_aniso_U_11
_atom_site_aniso_U_22
_atom_site_aniso_U_33
_atom_site_aniso_U_23
_atom_site_aniso_U_13
_atom_site_aniso_U_12
Dy1 0.01180(5) 0.01241(6) 0.00964(6) -0.00103(4) -0.00084(4) 0.00187(3)
N1 0.0163(8) 0.0150(8) 0.0150(9) -0.0038(7) -0.0026(7) 0.0032(7)
C2 0.0213(10) 0.0201(11) 0.0138(10) -0.0010(8) -0.0068(8) 0.0050(8)
C3 0.0215(10) 0.0195(10) 0.0156(11) -0.0042(8) -0.0063(9) 0.0028(8)
N4 0.0177(8) 0.0139(8) 0.0124(8) -0.0008(6) -0.0008(7) 0.0019(6)
C5 0.0209(10) 0.0141(10) 0.0145(10) -0.0036(8) -0.0014(8) 0.0017(8)
C6 0.0176(10) 0.0143(10) 0.0171(10) -0.0025(8) -0.0020(8) -0.0003(8)
N7 0.0127(8) 0.0160(8) 0.0134(9) -0.0003(7) -0.0004(6) 0.0015(6)
C8 0.0198(10) 0.0160(10) 0.0134(10) 0.0005(8) -0.0003(8) -0.0011(8)
C9 0.0172(10) 0.0203(10) 0.0144(10) -0.0030(8) 0.0011(8) -0.0033(8)
N10 0.0145(8) 0.0176(8) 0.0128(8) -0.0044(7) -0.0023(6) 0.0013(7)
C11 0.0149(9) 0.0225(11) 0.0169(11) -0.0053(8) 0.0001(8) 0.0044(8)
C12 0.0125(9) 0.0219(11) 0.0195(11) -0.0047(9) -0.0041(8) 0.0038(8)
C20 0.0203(10) 0.0157(10) 0.0211(11) -0.0049(8) -0.0042(9) 0.0070(8)
C21 0.0254(11) 0.0143(10) 0.0189(11) -0.0075(8) -0.0028(9) 0.0064(8)
N22 0.0240(9) 0.0129(8) 0.0165(9) -0.0051(7) -0.0016(7) 0.0037(7)
O22N 0.0257(8) 0.0145(7) 0.0146(8) -0.0036(6) -0.0050(6) 0.0035(6)
C23 0.0240(11) 0.0190(11) 0.0279(13) -0.0093(9) 0.0006(10) 0.0016(9)
C24 0.0347(13) 0.0200(11) 0.0341(14) -0.0078(10) 0.0076(11) -0.0029(10)
C25 0.0480(16) 0.0176(11) 0.0254(13) -0.0005(10) 0.0069(12) 0.0030(10)
C26 0.0353(13) 0.0190(11) 0.0227(12) -0.0046(9) -0.0049(10) 0.0072(10)
C30 0.0300(12) 0.0189(11) 0.0112(10) -0.0025(8) 0.0019(9) 0.0007(9)
C31 0.0195(10) 0.0154(10) 0.0158(10) 0.0000(8) 0.0004(8) 0.0049(8)
O311 0.0262(8) 0.0149(7) 0.0136(7) -0.0029(6) 0.0027(6) 0.0003(6)
O312 0.0301(9) 0.0241(8) 0.0161(8) 0.0000(6) 0.0059(7) -0.0018(7)
C40 0.0162(10) 0.0150(10) 0.0241(12) 0.0023(8) -0.0026(9) 0.0040(8)
C41 0.0126(9) 0.0190(10) 0.0250(12) -0.0046(9) -0.0036(8) 0.0006(8)
O411 0.0152(7) 0.0146(7) 0.0234(8) -0.0028(6) 0.0015(6) 0.0018(5)
O412 0.0151(8) 0.0190(8) 0.0746(15) -0.0039(9) 0.0078(9) 0.0046(6)
C50 0.0196(10) 0.0239(11) 0.0111(10) -0.0030(8) -0.0019(8) 0.0006(8)
C51 0.0209(10) 0.0154(10) 0.0153(10) -0.0037(8) -0.0069(8) 0.0014(8)
O511 0.0174(7) 0.0258(8) 0.0144(8) -0.0002(6) -0.0043(6) 0.0001(6)
O512 0.0320(9) 0.0279(9) 0.0153(8) -0.0027(6) -0.0097(7) 0.0087(7)
O1W 0.0219(9) 0.0296(11) 0.0417(12) -0.0013(9) -0.0053(8) -0.0020(8)
O2W 0.0316(10) 0.0224(9) 0.0326(10) -0.0036(8) -0.0004(8) 0.0048(8)
O3WA 0.048(3) 0.0161(18) 0.038(3) -0.0006(17) 0.005(2) -0.0061(17)
O3WB 0.042(3) 0.034(2) 0.062(3) -0.007(2) 0.009(2) 0.006(2)
O3WC 0.021(8) 0.024(8) 0.026(9) -0.009(7) -0.006(7) -0.010(6)

loop_
_atom_type_symbol
_atom_type_description
_atom_type_scat_dispersion_real
_atom_type_scat_dispersion_imag
_atom_type_scat_source
C C 0.0033 0.0016 'International Tables Vol C Tables 4.2.6.8 and 6.1.1.4'
H H 0.0000 0.0000 'International Tables Vol C Tables 4.2.6.8 and 6.1.1.4'
N N 0.0061 0.0033 'International Tables Vol C Tables 4.2.6.8 and 6.1.1.4'
O O 0.0106 0.0060 'International Tables Vol C Tables 4.2.6.8 and 6.1.1.4'
Dy Dy -0.1892 4.4098 'International Tables Vol C Tables 4.2.6.8 and 6.1.1.4'

loop_
_geom_angle_atom_site_label_1
_geom_angle_atom_site_label_2
_geom_angle_atom_site_label_3
_geom_angle
O311 Dy1 O511 131.08(6)
O311 Dy1 O411 77.79(5)
O511 Dy1 O411 82.35(6)
O311 Dy1 O22N 74.71(5)
O511 Dy1 O22N 81.30(6)
O411 Dy1 O22N 124.95(5)
O311 Dy1 N4 68.61(6)
O511 Dy1 N4 146.00(6)
O411 Dy1 N4 75.27(6)
O22N Dy1 N4 132.60(5)
O311 Dy1 N10 148.56(6)
O511 Dy1 N10 69.21(5)
O411 Dy1 N10 133.06(5)
O22N Dy1 N10 87.63(6)
N4 Dy1 N10 108.83(6)
O311 Dy1 N7 131.50(5)
O511 Dy1 N7 77.85(6)
O411 Dy1 N7 67.91(5)
O22N Dy1 N7 153.66(6)
N4 Dy1 N7 70.20(6)
N10 Dy1 N7 70.04(5)
O311 Dy1 N1 80.87(6)
O511 Dy1 N1 131.73(6)
O411 Dy1 N1 145.49(6)
O22N Dy1 N1 73.69(5)
N4 Dy1 N1 71.80(6)
N10 Dy1 N1 69.15(6)
N7 Dy1 N1 109.17(6)
C12 N1 C2 109.90(17)
C12 N1 C20 105.84(16)
C2 N1 C20 108.94(17)
C12 N1 Dy1 110.55(12)
C2 N1 Dy1 107.16(12)
C20 N1 Dy1 114.43(13)
N1 C2 C3 112.49(18)
N1 C2 H21 110.0(18)
C3 C2 H21 108.3(18)
N1 C2 H22 108.0(16)
C3 C2 H22 110.2(15)
H21 C2 H22 108(2)
N4 C3 C2 112.90(18)
N4 C3 H31 110.2(16)
C2 C3 H31 108.0(16)
N4 C3 H32 109.9(16)
C2 C3 H32 111.9(17)
H31 C3 H32 103(2)
C30 N4 C3 110.21(17)
C30 N4 C5 109.47(16)
C3 N4 C5 110.11(17)
C30 N4 Dy1 108.88(13)
C3 N4 Dy1 107.67(13)
C5 N4 Dy1 110.47(12)
N4 C5 C6 112.12(17)
N4 C5 H51 109.0(15)
C6 C5 H51 110.0(15)
N4 C5 H52 107.8(15)
C6 C5 H52 110.0(15)
H51 C5 H52 108(2)
N7 C6 C5 112.81(17)
N7 C6 H61 108.8(17)
C5 C6 H61 110.9(16)
N7 C6 H62 109.2(16)
C5 C6 H62 109.6(15)
H61 C6 H62 105(2)
C40 N7 C6 110.28(17)
C40 N7 C8 109.83(17)
C6 N7 C8 109.03(16)
C40 N7 Dy1 106.39(12)
C6 N7 Dy1 110.85(12)
C8 N7 Dy1 110.43(12)
N7 C8 C9 111.46(17)
N7 C8 H81 112.0(16)
C9 C8 H81 107.9(16)
N7 C8 H82 109.8(15)
C9 C8 H82 108.7(15)
H81 C8 H82 107(2)
N10 C9 C8 111.77(17)
N10 C9 H91 108.3(16)
C8 C9 H91 110.5(16)
N10 C9 H92 108.8(16)
C8 C9 H92 109.1(16)
H91 C9 H92 108(2)
C50 N10 C11 110.07(17)
C50 N10 C9 109.86(17)
C11 N10 C9 108.65(17)
C50 N10 Dy1 107.28(12)
C11 N10 Dy1 111.47(13)
C9 N10 Dy1 109.50(12)
N10 C11 C12 110.48(17)
N10 C11 H111 110.6(18)
C12 C11 H111 109.3(19)
N10 C11 H112 107.8(16)
C12 C11 H112 110.5(17)
H111 C11 H112 108(2)
N1 C12 C11 111.65(18)
N1 C12 H121 107.4(15)
C11 C12 H121 110.6(16)
N1 C12 H122 109.0(14)
C11 C12 H122 110.4(14)
H121 C12 H122 108(2)
N1 C20 C21 117.26(17)
N1 C20 H201 109.8(16)
C21 C20 H201 108.9(15)
N1 C20 H202 105.0(16)
C21 C20 H202 105.9(16)
H201 C20 H202 110(2)
N22 C21 C26 118.6(2)
N22 C21 C20 117.6(2)
C26 C21 C20 123.6(2)
O22N N22 C23 118.38(19)
O22N N22 C21 119.72(18)
C23 N22 C21 121.9(2)
N22 O22N Dy1 118.04(12)
N22 C23 C24 120.2(2)
N22 C23 H231 114(2)
C24 C23 H231 126(2)
C23 C24 C25 119.8(3)
C23 C24 H241 117(2)
C25 C24 H241 123(2)
C26 C25 C24 118.8(2)
C26 C25 H251 121(2)
C24 C25 H251 120(2)
C25 C26 C21 120.6(3)
C25 C26 H261 125(2)
C21 C26 H261 114(2)
N4 C30 C31 114.48(18)
N4 C30 H301 109.2(19)
C31 C30 H301 108.4(19)
N4 C30 H302 112.2(18)
C31 C30 H302 107.9(18)
H301 C30 H302 104(3)
O312 C31 O311 124.7(2)
O312 C31 C30 117.4(2)
O311 C31 C30 117.92(19)
C31 O311 Dy1 125.65(14)
N7 C40 C41 112.85(17)
N7 C40 H401 109.6(16)
C41 C40 H401 104.7(16)
N7 C40 H402 112.0(16)
C41 C40 H402 111.7(16)
H401 C40 H402 105(2)
O412 C41 O411 124.8(2)
O412 C41 C40 117.7(2)
O411 C41 C40 117.47(18)
C41 O411 Dy1 124.37(14)
N10 C50 C51 113.48(18)
N10 C50 H501 107.5(16)
C51 C50 H501 106.1(16)
N10 C50 H502 112(2)
C51 C50 H502 110(2)
H501 C50 H502 108(3)
O512 C51 O511 125.7(2)
O512 C51 C50 118.4(2)
O511 C51 C50 115.87(18)
C51 O511 Dy1 125.80(13)
H1W1 O1W H1W2 105(4)
H2W1 O2W H2W2 103(4)

loop_
_geom_bond_atom_site_label_1
_geom_bond_atom_site_label_2
_geom_bond_distance
Dy1 O311 2.2777(15)
Dy1 O511 2.2810(15)
Dy1 O411 2.3080(14)
Dy1 O22N 2.3188(15)
Dy1 N4 2.5735(18)
Dy1 N10 2.5776(17)
Dy1 N7 2.5845(18)
Dy1 N1 2.5983(17)
N1 C12 1.489(3)
N1 C2 1.490(3)
N1 C20 1.492(3)
C2 C3 1.515(3)
C2 H21 0.92(3)
C2 H22 0.95(3)
C3 N4 1.487(3)
C3 H31 0.93(3)
C3 H32 0.92(3)
N4 C30 1.486(3)
N4 C5 1.489(3)
C5 C6 1.522(3)
C5 H51 0.99(3)
C5 H52 0.96(3)
C6 N7 1.484(3)
C6 H61 0.97(3)
C6 H62 0.95(3)
N7 C40 1.483(3)
N7 C8 1.486(3)
C8 C9 1.512(3)
C8 H81 1.01(3)
C8 H82 0.95(3)
C9 N10 1.491(3)
C9 H91 0.98(3)
C9 H92 0.95(3)
N10 C50 1.484(3)
N10 C11 1.488(3)
C11 C12 1.515(3)
C11 H111 0.92(3)
C11 H112 0.98(3)
C12 H121 1.01(3)
C12 H122 0.92(2)
C20 C21 1.492(3)
C20 H201 0.95(3)
C20 H202 0.97(3)
C21 N22 1.358(3)
C21 C26 1.385(3)
N22 O22N 1.340(2)
N22 C23 1.348(3)
C23 C24 1.374(4)
C23 H231 0.87(3)
C24 C25 1.385(4)
C24 H241 0.89(3)
C25 C26 1.384(4)
C25 H251 0.91(3)
C26 H261 0.81(3)
C30 C31 1.521(3)
C30 H301 0.89(3)
C30 H302 0.92(3)
C31 O312 1.245(3)
C31 O311 1.268(3)
C40 C41 1.520(3)
C40 H401 1.07(3)
C40 H402 0.98(3)
C41 O412 1.245(3)
C41 O411 1.270(3)
C50 C51 1.533(3)
C50 H501 1.00(3)
C50 H502 0.89(3)
C51 O512 1.234(3)
C51 O511 1.280(3)
O1W H1W1 0.76(4)
O1W H1W2 0.78(4)
O2W H2W1 0.72(4)
O2W H2W2 0.87(4)
O3WA O3WB 1.275(7)
